data_4507595
loop_
_publ_author_name
'Bhardwaj, Rajni M.'
'Price, Louise S.'
'Price, Sarah L.'
'Reutzel-Edens, Susan M.'
'Miller, Gary J.'
'Oswald, Iain D. H.'
'Johnston, Blair F.'
'Florence, Alastair J.'

_publ_section_title
;
 Exploring the Experimental and Computed Crystal Energy Landscape of
 Olanzapine
;
_journal_issue 4
_journal_name_full 'Crystal Growth &amp; Design'
_journal_page_first 1602
_journal_paper_doi 10.1021/cg301826s
_journal_volume 13
_journal_year 2013
_chemical_formula_moiety '(C17 H20 N4 S), 0.5(C6 H15 N) 2(H2 O)'
_chemical_formula_sum 'C20 H31.5 N4.5 O2 S'
_chemical_formula_weight 399.06
_chemical_name_common 'olanzapine N,N,N-triethylamine hydrate'
_chemical_name_systematic
;
 ?
;
_space_group_IT_number 14
_symmetry_cell_setting monoclinic
_symmetry_space_group_name_Hall '-P 2ybc'
_symmetry_space_group_name_H-M 'P 1 21/c 1'
_atom_sites_solution_hydrogens geom
_atom_sites_solution_primary direct
_atom_sites_solution_secondary difmap
_audit_creation_method SHELXL-97
_cell_angle_alpha 90.00
_cell_angle_beta 113.36(2)
_cell_angle_gamma 90.00
_cell_formula_units_Z 4
_cell_length_a 14.8170(10)
_cell_length_b 12.6230(10)
_cell_length_c 14.4610(10)
_cell_measurement_reflns_used 6260
_cell_measurement_temperature 123(2)
_cell_measurement_theta_max 26.35
_cell_measurement_theta_min 2.20
_cell_volume 2483.0(5)
_computing_cell_refinement 'Bruker SAINT'
_computing_data_collection 'Bruker APEX2'
_computing_data_reduction 'Bruker SAINT'
_computing_molecular_graphics 'Bruker SHELXTL'
_computing_publication_material 'Bruker SHELXTL'
_computing_structure_refinement 'SHELXL-97 (Sheldrick, 2008)'
_computing_structure_solution 'SHELXS-97 (Sheldrick, 2008)'
_diffrn_ambient_temperature 123(2)
_diffrn_measured_fraction_theta_full 0.997
_diffrn_measured_fraction_theta_max 0.997
_diffrn_measurement_device_type 'Bruker APEX-II CCD'
_diffrn_measurement_method '\f and \w scans'
_diffrn_radiation_monochromator graphite
_diffrn_radiation_source 'fine-focus sealed tube'
_diffrn_radiation_type MoK\a
_diffrn_radiation_wavelength 0.71073
_diffrn_reflns_av_R_equivalents 0.0416
_diffrn_reflns_av_sigmaI/netI 0.0456
_diffrn_reflns_limit_h_max 18
_diffrn_reflns_limit_h_min -18
_diffrn_reflns_limit_k_max 15
_diffrn_reflns_limit_k_min -10
_diffrn_reflns_limit_l_max 14
_diffrn_reflns_limit_l_min -18
_diffrn_reflns_number 23283
_diffrn_reflns_theta_full 26.42
_diffrn_reflns_theta_max 26.42
_diffrn_reflns_theta_min 2.20
_exptl_absorpt_coefficient_mu 0.151
_exptl_absorpt_correction_T_max 0.7454
_exptl_absorpt_correction_T_min 0.6510
_exptl_absorpt_correction_type multi-scan
_exptl_absorpt_process_details SADABS
_exptl_crystal_colour yellow
_exptl_crystal_density_diffrn 1.067
_exptl_crystal_density_method 'not measured'
_exptl_crystal_description plate
_exptl_crystal_F_000 860
_exptl_crystal_size_max 0.55
_exptl_crystal_size_mid 0.25
_exptl_crystal_size_min 0.12
_refine_diff_density_max 1.037
_refine_diff_density_min -0.666
_refine_diff_density_rms 0.132
_refine_ls_extinction_method none
_refine_ls_goodness_of_fit_ref 1.277
_refine_ls_hydrogen_treatment mixed
_refine_ls_matrix_type full
_refine_ls_number_parameters 364
_refine_ls_number_reflns 5090
_refine_ls_number_restraints 322
_refine_ls_restrained_S_all 1.273
_refine_ls_R_factor_all 0.1320
_refine_ls_R_factor_gt 0.0924
_refine_ls_shift/su_max 0.000
_refine_ls_shift/su_mean 0.000
_refine_ls_structure_factor_coef Fsqd
_refine_ls_weighting_details 'calc w=1/[\s^2^(Fo^2^)+(0.2000P)^2^+0.0000P] where P=(Fo^2^+2Fc^2^)/3'
_refine_ls_weighting_scheme calc
_refine_ls_wR_factor_gt 0.2892
_refine_ls_wR_factor_ref 0.3308
_reflns_number_gt 3419
_reflns_number_total 5090
_reflns_threshold_expression >2\s(I)
_cod_data_source_file cg301826s_si_002.cif
_cod_data_source_block olanzapine_triethylamine_hydrate
_cod_depositor_comments
;
The following automatic conversions were performed:

'_symmetry_cell_setting' value 'Monoclinic' changed to 'monoclinic'
according to /home/saulius/struct/CIF-dictionaries/cif_core.dic
dictionary named 'cif_core.dic' version 2.4.2 from 2011-04-26.

Automatic conversion script
Id: cif_fix_values 1891 2012-01-12 08:04:46Z andrius 
;
_cod_original_cell_volume 2483.0(3)
_cod_original_sg_symbol_H-M P21/c
_cod_original_formula_sum 'C20 H31.50 N4.50 O2 S'
_cod_database_code 4507595

loop_
_symmetry_equiv_pos_as_xyz
'x, y, z'
'-x, y+1/2, -z+1/2'
'-x, -y, -z'
'x, -y-1/2, z-1/2'

loop_
_atom_site_label
_atom_site_type_symbol
_atom_site_fract_x
_atom_site_fract_y
_atom_site_fract_z
_atom_site_U_iso_or_equiv
_atom_site_adp_type
_atom_site_occupancy
_atom_site_symmetry_multiplicity
_atom_site_calc_flag
_atom_site_refinement_flags
_atom_site_disorder_assembly
_atom_site_disorder_group
N1S N 0.4522(5) 0.1640(8) 0.1497(8) 0.076(2) Uani 0.50 1 d PDU . .
C1S C 0.476(2) 0.0596(16) 0.178(3) 0.139(9) Uani 0.25 1 d PDU A 1
H1S1 H 0.4323 0.0116 0.1249 0.167 Uiso 0.25 1 calc PR A 1
H1S2 H 0.4662 0.0448 0.2411 0.167 Uiso 0.25 1 calc PR A 1
C2S C 0.587(2) 0.041(3) 0.195(4) 0.112(13) Uani 0.25 1 d PDU A 1
H2S1 H 0.5961 -0.0332 0.1812 0.168 Uiso 0.25 1 calc PR A 1
H2S2 H 0.6293 0.0574 0.2655 0.168 Uiso 0.25 1 calc PR A 1
H2S3 H 0.6038 0.0871 0.1502 0.168 Uiso 0.25 1 calc PR A 1
C1SA C 0.497(2) 0.083(3) 0.113(2) 0.124(8) Uani 0.25 1 d PDU A 2
H1S3 H 0.4872 0.1005 0.0434 0.149 Uiso 0.25 1 calc PR A 2
H1S4 H 0.4615 0.0155 0.1110 0.149 Uiso 0.25 1 calc PR A 2
C2SA C 0.6123(18) 0.063(3) 0.178(3) 0.066(7) Uani 0.25 1 d PDU A 2
H2S4 H 0.6486 0.1287 0.1801 0.098 Uiso 0.25 1 calc PR A 2
H2S5 H 0.6357 0.0072 0.1455 0.098 Uiso 0.25 1 calc PR A 2
H2S6 H 0.6228 0.0414 0.2461 0.098 Uiso 0.25 1 calc PR A 2
C3S C 0.4877(12) 0.2379(13) 0.0963(12) 0.113(5) Uani 0.50 1 d PDU A .
H3S1 H 0.5591 0.2426 0.1378 0.135 Uiso 0.50 1 calc PR B 2
H3S2 H 0.4600 0.3068 0.1049 0.135 Uiso 0.50 1 calc PR B 2
C4S C 0.4804(14) 0.2405(18) -0.0098(11) 0.129(6) Uani 0.50 1 d PDU . .
H4S1 H 0.5034 0.1729 -0.0258 0.194 Uiso 0.50 1 calc PR A .
H4S2 H 0.5212 0.2982 -0.0173 0.194 Uiso 0.50 1 calc PR . .
H4S3 H 0.4118 0.2520 -0.0558 0.194 Uiso 0.50 1 calc PR . .
C5S C 0.4763(11) 0.2248(13) 0.2451(9) 0.102(4) Uani 0.50 1 d PDU A .
H5S1 H 0.4610 0.2980 0.2188 0.122 Uiso 0.50 1 calc PR C 1
H5S2 H 0.5490 0.2213 0.2740 0.122 Uiso 0.50 1 calc PR C 1
C6S C 0.457(2) 0.232(2) 0.3388(17) 0.098(8) Uani 0.25 1 d PDU A 1
H6S1 H 0.3875 0.2149 0.3228 0.147 Uiso 0.25 1 calc PR A 1
H6S2 H 0.4701 0.3046 0.3655 0.147 Uiso 0.25 1 calc PR A 1
H6S3 H 0.4990 0.1825 0.3892 0.147 Uiso 0.25 1 calc PR A 1
C6SA C 0.4099(17) 0.134(3) 0.282(2) 0.089(7) Uani 0.25 1 d PDU A 2
H6S4 H 0.3403 0.1381 0.2369 0.133 Uiso 0.25 1 calc PR A 2
H6S5 H 0.4173 0.1496 0.3512 0.133 Uiso 0.25 1 calc PR A 2
H6S6 H 0.4345 0.0623 0.2796 0.133 Uiso 0.25 1 calc PR A 2
O1W O -0.0928(10) 0.4887(9) 0.4377(9) 0.061(4) Uani 0.50 1 d PD D 1
O2W O 0.1454(10) 0.5005(10) 0.5853(11) 0.065(4) Uani 0.50 1 d PD E 2
O3W O 0.2379(3) 0.1671(3) 0.0472(4) 0.0935(15) Uani 1 1 d D . .
S1 S 0.04964(8) 0.41409(8) 0.31629(7) 0.0344(4) Uani 1 1 d U . .
N1 N -0.1057(3) 0.5517(3) 0.2417(3) 0.0355(8) Uani 1 1 d U . .
N2 N -0.1258(2) 0.6387(2) 0.0453(2) 0.0306(7) Uani 1 1 d U . .
N4 N 0.1534(3) 0.8037(2) -0.0085(3) 0.0357(8) Uani 1 1 d U . .
N3 N 0.0293(2) 0.6793(2) 0.0585(2) 0.0314(7) Uani 1 1 d U . .
C1 C -0.1964(3) 0.5742(3) 0.0604(3) 0.0330(9) Uani 1 1 d U . .
C2 C -0.1915(3) 0.5350(3) 0.1530(3) 0.0360(9) Uani 1 1 d U . .
C3 C -0.0207(3) 0.5116(3) 0.2359(3) 0.0288(8) Uani 1 1 d U . .
C4 C 0.0149(3) 0.5388(3) 0.1653(3) 0.0265(8) Uani 1 1 d U . .
C5 C -0.0324(3) 0.6214(3) 0.0892(3) 0.0269(8) Uani 1 1 d U . .
C7 C 0.0999(3) 0.4772(3) 0.1752(3) 0.0291(8) Uani 1 1 d U . .
H7 H 0.1330 0.4839 0.1311 0.024(9) Uiso 1 1 calc R . .
C8 C 0.1282(3) 0.4084(3) 0.2538(3) 0.0330(9) Uani 1 1 d U . .
C9 C -0.2711(4) 0.4822(4) 0.1591(4) 0.0552(13) Uani 1 1 d U . .
H9 H -0.2672 0.4567 0.2223 0.070(17) Uiso 1 1 calc R . .
C10 C -0.3552(4) 0.4665(5) 0.0745(5) 0.0723(17) Uani 1 1 d U . .
H10 H -0.4095 0.4313 0.0801 0.065(16) Uiso 1 1 calc R . .
C11 C -0.3622(3) 0.5013(4) -0.0188(5) 0.0629(14) Uani 1 1 d U . .
H11 H -0.4198 0.4882 -0.0775 0.053(14) Uiso 1 1 calc R . .
C12 C -0.2829(3) 0.5560(4) -0.0250(4) 0.0445(11) Uani 1 1 d U . .
H12 H -0.2877 0.5815 -0.0886 0.058(15) Uiso 1 1 calc R . .
C13 C 0.1257(3) 0.7152(3) 0.1301(3) 0.0323(9) Uani 1 1 d U . .
H13A H 0.1534 0.6626 0.1849 0.016(8) Uiso 1 1 calc R . .
H13B H 0.1186 0.7834 0.1604 0.049(13) Uiso 1 1 calc R . .
C14 C 0.1945(3) 0.7291(3) 0.0761(3) 0.0370(9) Uani 1 1 d U . .
H14A H 0.2588 0.7558 0.1242 0.032(10) Uiso 1 1 calc R . .
H14B H 0.2055 0.6595 0.0505 0.040(11) Uiso 1 1 calc R . .
C15 C 0.0579(3) 0.7627(3) -0.0783(3) 0.0371(9) Uani 1 1 d U . .
H15A H 0.0674 0.6931 -0.1045 0.040(11) Uiso 1 1 calc R . .
H15B H 0.0296 0.8118 -0.1361 0.035(11) Uiso 1 1 calc R . .
C16 C -0.0127(3) 0.7508(3) -0.0274(3) 0.0341(9) Uani 1 1 d U . .
H16A H -0.0254 0.8209 -0.0042 0.037(11) Uiso 1 1 calc R . .
H16B H -0.0760 0.7220 -0.0757 0.042(12) Uiso 1 1 calc R . .
C17 C 0.2197(4) 0.8182(4) -0.0593(4) 0.0531(13) Uani 1 1 d U . .
H17A H 0.2299 0.7501 -0.0863 0.086(19) Uiso 1 1 calc R . .
H17B H 0.2829 0.8454 -0.0113 0.054(14) Uiso 1 1 calc R . .
H17C H 0.1909 0.8689 -0.1146 0.073(17) Uiso 1 1 calc R . .
C20 C 0.2113(3) 0.3298(4) 0.2865(3) 0.0474(11) Uani 1 1 d U . .
H20A H 0.1845 0.2578 0.2767 0.13(3) Uiso 1 1 calc R . .
H20B H 0.2530 0.3408 0.3578 0.068(16) Uiso 1 1 calc R . .
H20C H 0.2504 0.3397 0.2461 0.054(14) Uiso 1 1 calc R . .
H3W1 H 0.2973(16) 0.150(4) 0.083(4) 0.080 Uiso 1 1 d D . .
H3W2 H 0.225(3) 0.2311(18) 0.026(4) 0.080 Uiso 1 1 d D . .
H1W1 H -0.127(7) 0.437(7) 0.442(9) 0.080 Uiso 0.50 1 d PD F 1
H1W2 H -0.036(4) 0.484(10) 0.485(8) 0.080 Uiso 0.50 1 d PD G 1
H2W1 H 0.138(8) 0.553(4) 0.546(5) 0.080 Uiso 0.50 1 d PD H 2
H2W2 H 0.163(6) 0.445(5) 0.564(7) 0.080 Uiso 0.50 1 d PD I 2
H1N H -0.107(4) 0.527(4) 0.306(4) 0.060(14) Uiso 1 1 d . . .

loop_
_atom_site_aniso_label
_atom_site_aniso_U_11
_atom_site_aniso_U_22
_atom_site_aniso_U_33
_atom_site_aniso_U_23
_atom_site_aniso_U_13
_atom_site_aniso_U_12
N1S 0.017(3) 0.090(6) 0.119(7) -0.026(5) 0.024(4) -0.014(4)
C1S 0.072(13) 0.096(10) 0.17(2) 0.007(10) -0.033(16) 0.003(13)
C2S 0.103(19) 0.064(17) 0.13(3) 0.069(17) 0.01(2) 0.034(15)
C1SA 0.110(15) 0.119(11) 0.093(16) -0.003(10) -0.015(13) 0.078(13)
C2SA 0.066(12) 0.070(17) 0.077(16) 0.008(13) 0.046(11) 0.019(11)
C3S 0.106(10) 0.138(10) 0.119(9) 0.037(10) 0.070(9) 0.063(9)
C4S 0.122(14) 0.163(16) 0.086(9) -0.019(10) 0.024(10) -0.019(13)
C5S 0.086(9) 0.144(11) 0.062(7) 0.018(7) 0.016(7) 0.020(8)
C6S 0.077(16) 0.099(19) 0.125(15) -0.030(16) 0.046(15) 0.045(15)
C6SA 0.045(12) 0.12(2) 0.093(15) 0.001(16) 0.017(12) 0.015(12)
O1W 0.136(12) 0.022(4) 0.040(5) 0.002(3) 0.049(7) 0.000(7)
O2W 0.128(11) 0.025(4) 0.086(9) 0.016(5) 0.091(9) 0.020(6)
O3W 0.088(3) 0.054(2) 0.122(4) 0.012(3) 0.023(3) -0.001(2)
S1 0.0508(7) 0.0321(6) 0.0241(5) 0.0042(4) 0.0189(4) -0.0018(4)
N1 0.054(2) 0.0301(17) 0.0348(18) -0.0006(14) 0.0308(16) 0.0005(15)
N2 0.0388(18) 0.0270(16) 0.0289(16) -0.0009(13) 0.0165(14) 0.0001(13)
N4 0.054(2) 0.0241(16) 0.0409(19) 0.0029(14) 0.0314(16) -0.0012(14)
N3 0.0432(18) 0.0269(16) 0.0253(15) 0.0048(12) 0.0149(14) -0.0061(13)
C1 0.034(2) 0.030(2) 0.043(2) -0.0011(16) 0.0231(17) 0.0055(15)
C2 0.042(2) 0.029(2) 0.048(2) 0.0010(17) 0.0287(19) 0.0048(16)
C3 0.043(2) 0.0219(17) 0.0261(19) -0.0040(14) 0.0183(16) -0.0056(15)
C4 0.037(2) 0.0245(18) 0.0205(17) -0.0014(13) 0.0134(15) -0.0049(14)
C5 0.038(2) 0.0223(17) 0.0226(17) -0.0053(13) 0.0144(15) -0.0039(14)
C7 0.0352(19) 0.0297(19) 0.0238(18) 0.0016(14) 0.0132(15) -0.0071(14)
C8 0.040(2) 0.032(2) 0.0275(19) -0.0003(15) 0.0137(17) -0.0027(16)
C9 0.043(2) 0.060(3) 0.076(3) 0.017(3) 0.038(2) 0.006(2)
C10 0.041(3) 0.081(4) 0.106(5) 0.017(3) 0.041(3) -0.004(3)
C11 0.035(2) 0.068(3) 0.081(4) 0.007(3) 0.017(3) 0.000(2)
C12 0.032(2) 0.049(3) 0.052(3) 0.000(2) 0.0161(19) 0.0067(18)
C13 0.040(2) 0.0294(19) 0.0278(19) -0.0002(15) 0.0136(16) -0.0050(16)
C14 0.044(2) 0.031(2) 0.041(2) 0.0027(17) 0.0216(18) -0.0024(17)
C15 0.063(3) 0.0245(19) 0.030(2) 0.0025(15) 0.0243(18) 0.0008(18)
C16 0.046(2) 0.0264(19) 0.031(2) 0.0052(15) 0.0170(18) -0.0020(16)
C17 0.073(3) 0.045(3) 0.061(3) 0.007(2) 0.048(3) 0.002(2)
C20 0.047(2) 0.055(3) 0.040(2) 0.015(2) 0.017(2) 0.013(2)

loop_
_atom_type_symbol
_atom_type_description
_atom_type_scat_dispersion_real
_atom_type_scat_dispersion_imag
_atom_type_scat_source
C C 0.0033 0.0016 'International Tables Vol C Tables 4.2.6.8 and 6.1.1.4'
H H 0.0000 0.0000 'International Tables Vol C Tables 4.2.6.8 and 6.1.1.4'
N N 0.0061 0.0033 'International Tables Vol C Tables 4.2.6.8 and 6.1.1.4'
S S 0.1246 0.1234 'International Tables Vol C Tables 4.2.6.8 and 6.1.1.4'
O O 0.0106 0.0060 'International Tables Vol C Tables 4.2.6.8 and 6.1.1.4'

loop_
_geom_angle_atom_site_label_1
_geom_angle_atom_site_label_2
_geom_angle_atom_site_label_3
_geom_angle
C1S N1S C1SA 48(2)
C1S N1S C3S 132.6(18)
C1SA N1S C3S 87(2)
C1S N1S C5S 106.0(19)
C1SA N1S C5S 137.1(13)
C3S N1S C5S 99.1(11)
N1S C1S C2S 108(2)
N1S C1S H1S1 110.1
C2S C1S H1S1 110.1
N1S C1S H1S2 110.1
C2S C1S H1S2 110.1
H1S1 C1S H1S2 108.4
C1S C2S H2S1 109.5
C1S C2S H2S2 109.5
H2S1 C2S H2S2 109.5
C1S C2S H2S3 109.5
H2S1 C2S H2S3 109.5
H2S2 C2S H2S3 109.5
N1S C1SA C2SA 116.1(19)
N1S C1SA C3S 46.7(11)
C2SA C1SA C3S 103(2)
N1S C1SA H1S3 108.3
C2SA C1SA H1S3 108.3
C3S C1SA H1S3 70.9
N1S C1SA H1S4 108.3
C2SA C1SA H1S4 108.3
C3S C1SA H1S4 146.9
H1S3 C1SA H1S4 107.4
C1SA C2SA H2S4 109.5
C1SA C2SA H2S5 109.5
H2S4 C2SA H2S5 109.5
C1SA C2SA H2S6 109.5
H2S4 C2SA H2S6 109.5
H2S5 C2SA H2S6 109.5
N1S C3S C4S 132.3(17)
N1S C3S C1SA 46.4(11)
C4S C3S C1SA 97.1(15)
N1S C3S H3S1 104.2
C4S C3S H3S1 104.2
C1SA C3S H3S1 88.9
N1S C3S H3S2 104.2
C4S C3S H3S2 104.2
C1SA C3S H3S2 150.2
H3S1 C3S H3S2 105.5
C3S C4S H4S1 109.5
C3S C4S H4S2 109.5
H4S1 C4S H4S2 109.5
C3S C4S H4S3 109.5
H4S1 C4S H4S3 109.5
H4S2 C4S H4S3 109.5
N1S C5S C6S 143.8(17)
N1S C5S C6SA 89.3(13)
C6S C5S C6SA 54.7(16)
N1S C5S H5S1 101.0
C6S C5S H5S1 101.0
C6SA C5S H5S1 131.7
N1S C5S H5S2 101.0
C6S C5S H5S2 101.0
C6SA C5S H5S2 119.8
H5S1 C5S H5S2 104.4
C5S C6S H6S1 109.5
C5S C6S H6S2 109.5
C5S C6S H6S3 109.5
C5S C6SA H6S4 109.5
C5S C6SA H6S5 109.5
H6S4 C6SA H6S5 109.5
C5S C6SA H6S6 109.5
H6S4 C6SA H6S6 109.5
H6S5 C6SA H6S6 109.5
H1W1 O1W H1W2 109(4)
H2W1 O2W H2W2 112(4)
H3W1 O3W H3W2 119(4)
C3 S1 C8 91.67(18)
C3 N1 C2 113.6(3)
C3 N1 H1N 107(3)
C2 N1 H1N 117(3)
C5 N2 C1 122.8(3)
C17 N4 C15 110.9(3)
C17 N4 C14 111.2(3)
C15 N4 C14 108.4(3)
C5 N3 C16 119.3(3)
C5 N3 C13 121.6(3)
C16 N3 C13 112.1(3)
C2 C1 C12 117.8(4)
C2 C1 N2 126.3(4)
C12 C1 N2 115.7(4)
C9 C2 C1 120.5(4)
C9 C2 N1 119.6(4)
C1 C2 N1 119.9(4)
C4 C3 N1 125.5(3)
C4 C3 S1 111.9(3)
N1 C3 S1 122.5(3)
C3 C4 C7 111.8(3)
C3 C4 C5 121.7(3)
C7 C4 C5 126.4(3)
N2 C5 N3 118.1(3)
N2 C5 C4 125.8(3)
N3 C5 C4 115.9(3)
C8 C7 C4 113.4(3)
C8 C7 H7 123.3
C4 C7 H7 123.3
C7 C8 C20 128.9(4)
C7 C8 S1 111.2(3)
C20 C8 S1 119.9(3)
C10 C9 C2 120.6(5)
C10 C9 H9 119.7
C2 C9 H9 119.7
C9 C10 C11 120.9(5)
C9 C10 H10 119.6
C11 C10 H10 119.6
C10 C11 C12 118.8(5)
C10 C11 H11 120.6
C12 C11 H11 120.6
C11 C12 C1 121.5(5)
C11 C12 H12 119.2
C1 C12 H12 119.2
N3 C13 C14 109.7(3)
N3 C13 H13A 109.7
C14 C13 H13A 109.7
N3 C13 H13B 109.7
C14 C13 H13B 109.7
H13A C13 H13B 108.2
N4 C14 C13 111.1(3)
N4 C14 H14A 109.4
C13 C14 H14A 109.4
N4 C14 H14B 109.4
C13 C14 H14B 109.4
H14A C14 H14B 108.0
N4 C15 C16 111.5(3)
N4 C15 H15A 109.3
C16 C15 H15A 109.3
N4 C15 H15B 109.3
C16 C15 H15B 109.3
H15A C15 H15B 108.0
N3 C16 C15 109.5(3)
N3 C16 H16A 109.8
C15 C16 H16A 109.8
N3 C16 H16B 109.8
C15 C16 H16B 109.8
H16A C16 H16B 108.2
N4 C17 H17A 109.5
N4 C17 H17B 109.5
H17A C17 H17B 109.5
N4 C17 H17C 109.5
H17A C17 H17C 109.5
H17B C17 H17C 109.5
C8 C20 H20A 109.5
C8 C20 H20B 109.5
H20A C20 H20B 109.5
C8 C20 H20C 109.5
H20A C20 H20C 109.5
H20B C20 H20C 109.5

loop_
_geom_bond_atom_site_label_1
_geom_bond_atom_site_label_2
_geom_bond_distance
N1S C1S 1.383(17)
N1S C1SA 1.429(17)
N1S C3S 1.437(13)
N1S C5S 1.492(13)
C1S C2S 1.584(19)
C1S H1S1 0.9900
C1S H1S2 0.9900
C2S H2S1 0.9800
C2S H2S2 0.9800
C2S H2S3 0.9800
C1SA C2SA 1.610(18)
C1SA C3S 1.97(4)
C1SA H1S3 0.9900
C1SA H1S4 0.9900
C2SA H2S4 0.9800
C2SA H2S5 0.9800
C2SA H2S6 0.9800
C3S C4S 1.495(14)
C3S H3S1 0.9900
C3S H3S2 0.9900
C4S H4S1 0.9800
C4S H4S2 0.9800
C4S H4S3 0.9800
C5S C6S 1.499(16)
C5S C6SA 1.73(3)
C5S H5S1 0.9900
C5S H5S2 0.9900
C6S H6S1 0.9800
C6S H6S2 0.9800
C6S H6S3 0.9800
C6SA H6S4 0.9800
C6SA H6S5 0.9800
C6SA H6S6 0.9800
O1W H1W1 0.849(10)
O1W H1W2 0.850(10)
O2W H2W1 0.850(10)
O2W H2W2 0.850(10)
O3W H3W1 0.852(10)
O3W H3W2 0.858(10)
S1 C3 1.730(4)
S1 C8 1.735(4)
N1 C3 1.390(5)
N1 C2 1.419(6)
N1 H1N 0.99(6)
N2 C5 1.292(5)
N2 C1 1.410(5)
N4 C17 1.453(5)
N4 C15 1.468(5)
N4 C14 1.470(5)
N3 C5 1.374(4)
N3 C16 1.460(5)
N3 C13 1.464(5)
C1 C2 1.402(6)
C1 C12 1.403(6)
C2 C9 1.387(6)
C3 C4 1.365(5)
C4 C7 1.439(5)
C4 C5 1.476(5)
C7 C8 1.358(5)
C7 H7 0.9500
C8 C20 1.504(6)
C9 C10 1.371(8)
C9 H9 0.9500
C10 C11 1.384(8)
C10 H10 0.9500
C11 C12 1.395(7)
C11 H11 0.9500
C12 H12 0.9500
C13 C14 1.521(5)
C13 H13A 0.9900
C13 H13B 0.9900
C14 H14A 0.9900
C14 H14B 0.9900
C15 C16 1.506(5)
C15 H15A 0.9900
C15 H15B 0.9900
C16 H16A 0.9900
C16 H16B 0.9900
C17 H17A 0.9800
C17 H17B 0.9800
C17 H17C 0.9800
C20 H20A 0.9800
C20 H20B 0.9800
C20 H20C 0.9800

loop_
_geom_torsion_atom_site_label_1
_geom_torsion_atom_site_label_2
_geom_torsion_atom_site_label_3
_geom_torsion_atom_site_label_4
_geom_torsion
C1SA N1S C1S C2S 51(3)
C3S N1S C1S C2S 30(4)
C5S N1S C1S C2S -90(3)
C1S N1S C1SA C2SA -81(3)
C3S N1S C1SA C2SA 84(3)
C5S N1S C1SA C2SA -16(5)
C1S N1S C1SA C3S -165(2)
C5S N1S C1SA C3S -100(3)
C1S N1S C3S C4S 66(3)
C1SA N1S C3S C4S 50(2)
C5S N1S C3S C4S -172.3(17)
C1S N1S C3S C1SA 16(2)
C5S N1S C3S C1SA 137.3(14)
C2SA C1SA C3S N1S -113(2)
N1S C1SA C3S C4S -145.0(16)
C2SA C1SA C3S C4S 102(2)
C1S N1S C5S C6S -56(3)
C1SA N1S C5S C6S -100(4)
C3S N1S C5S C6S 164(2)
C1S N1S C5S C6SA -50.2(17)
C1SA N1S C5S C6SA -94(3)
C3S N1S C5S C6SA 170.4(11)
C5 N2 C1 C2 43.9(5)
C5 N2 C1 C12 -142.0(4)
C12 C1 C2 C9 -1.3(6)
N2 C1 C2 C9 172.7(4)
C12 C1 C2 N1 -179.8(4)
N2 C1 C2 N1 -5.8(6)
C3 N1 C2 C9 123.8(4)
C3 N1 C2 C1 -57.7(5)
C2 N1 C3 C4 57.8(5)
C2 N1 C3 S1 -118.8(3)
C8 S1 C3 C4 -0.5(3)
C8 S1 C3 N1 176.6(3)
N1 C3 C4 C7 -175.5(3)
S1 C3 C4 C7 1.5(4)
N1 C3 C4 C5 3.8(6)
S1 C3 C4 C5 -179.2(3)
C1 N2 C5 N3 170.7(3)
C1 N2 C5 C4 -4.5(5)
C16 N3 C5 N2 -5.3(5)
C13 N3 C5 N2 143.3(3)
C16 N3 C5 C4 170.5(3)
C13 N3 C5 C4 -41.0(5)
C3 C4 C5 N2 -36.6(5)
C7 C4 C5 N2 142.6(4)
C3 C4 C5 N3 148.0(3)
C7 C4 C5 N3 -32.8(5)
C3 C4 C7 C8 -2.1(5)
C5 C4 C7 C8 178.7(3)
C4 C7 C8 C20 178.4(4)
C4 C7 C8 S1 1.7(4)
C3 S1 C8 C7 -0.7(3)
C3 S1 C8 C20 -177.7(4)
C1 C2 C9 C10 0.7(7)
N1 C2 C9 C10 179.1(5)
C2 C9 C10 C11 1.1(9)
C9 C10 C11 C12 -2.1(9)
C10 C11 C12 C1 1.4(8)
C2 C1 C12 C11 0.3(6)
N2 C1 C12 C11 -174.3(4)
C5 N3 C13 C14 153.5(3)
C16 N3 C13 C14 -55.9(4)
C17 N4 C14 C13 179.2(3)
C15 N4 C14 C13 -58.7(4)
N3 C13 C14 N4 57.1(4)
C17 N4 C15 C16 -178.1(3)
C14 N4 C15 C16 59.6(4)
C5 N3 C16 C15 -152.2(3)
C13 N3 C16 C15 56.4(4)
N4 C15 C16 N3 -58.5(4)
